data_2209004
loop_
_publ_author_name
'Pu-Zhou Hu'
'Jian-Ge Wang'
'Lu Wang'
'Jun-Qing Chen'
'Bang-Tun Zhao'

_publ_section_title
;
 4,5-Bis(carboxymethylsulfanyl)-1,3-dithiole-2-thione monohydrate
;
_journal_coeditor_code SJ2040
_journal_issue 5
_journal_name_full 'Acta Crystallographica Section E'
_journal_page_first o2059
_journal_page_last o2061
_journal_paper_doi 10.1107/S1600536806014371
_journal_volume 62
_journal_year 2006
_chemical_formula_iupac 'C7 H6 O4 S5 , H2 O'
_chemical_formula_moiety 'C7 H6 O4 S5 , H2 O'
_chemical_formula_sum 'C7 H8 O5 S5'
_chemical_formula_weight 332.43
_chemical_name_systematic
;
4,5-Bis(carboxymethylsulfanyl)-1,3-dithiole-2-thione monohydrate
;
_space_group_IT_number 14
_symmetry_cell_setting monoclinic
_symmetry_space_group_name_Hall '-P 2ybc'
_symmetry_space_group_name_H-M 'P 1 21/c 1'
_atom_sites_solution_hydrogens geom
_atom_sites_solution_primary direct
_atom_sites_solution_secondary difmap
_audit_creation_method SHELXL97
_cell_angle_alpha 90.00
_cell_angle_beta 104.5770(10)
_cell_angle_gamma 90.00
_cell_formula_units_Z 4
_cell_length_a 12.5548(10)
_cell_length_b 10.8325(8)
_cell_length_c 9.5073(7)
_cell_measurement_reflns_used 3999
_cell_measurement_temperature 291(2)
_cell_measurement_theta_max 28.26
_cell_measurement_theta_min 2.52
_cell_volume 1251.37(16)
_computing_cell_refinement APEX2
_computing_data_collection 'APEX2 (Bruker, 2004)'
_computing_data_reduction 'SAINT (Bruker, 2004)'
_computing_molecular_graphics 'SHELXTL (Bruker, 2004)'
_computing_publication_material SHELXTL
_computing_structure_refinement 'SHELXL97 (Sheldrick, 1997)'
_computing_structure_solution 'SHELXS97 (Sheldrick, 1997)'
_diffrn_ambient_temperature 291(2)
_diffrn_measured_fraction_theta_full 0.992
_diffrn_measured_fraction_theta_max 0.992
_diffrn_measurement_device_type 'Bruker APEX-2 CCD area-detector'
_diffrn_measurement_method '\f and \w'
_diffrn_radiation_monochromator graphite
_diffrn_radiation_source 'fine-focus sealed tube'
_diffrn_radiation_type MoK\a
_diffrn_radiation_wavelength 0.71073
_diffrn_reflns_av_R_equivalents 0.0105
_diffrn_reflns_av_sigmaI/netI 0.0142
_diffrn_reflns_limit_h_max 16
_diffrn_reflns_limit_h_min -15
_diffrn_reflns_limit_k_max 14
_diffrn_reflns_limit_k_min -11
_diffrn_reflns_limit_l_max 6
_diffrn_reflns_limit_l_min -12
_diffrn_reflns_number 6519
_diffrn_reflns_theta_full 27.50
_diffrn_reflns_theta_max 27.50
_diffrn_reflns_theta_min 2.52
_diffrn_standards_number 0
_exptl_absorpt_coefficient_mu 0.930
_exptl_absorpt_correction_T_max 0.8565
_exptl_absorpt_correction_T_min 0.7672
_exptl_absorpt_correction_type multi-scan
_exptl_absorpt_process_details '(SADABS; Sheldrick, 1996)'
_exptl_crystal_colour red
_exptl_crystal_density_diffrn 1.765
_exptl_crystal_density_method 'not measured'
_exptl_crystal_description plate
_exptl_crystal_F_000 680
_exptl_crystal_size_max 0.30
_exptl_crystal_size_mid 0.19
_exptl_crystal_size_min 0.17
_refine_diff_density_max 0.301
_refine_diff_density_min -0.358
_refine_ls_extinction_method none
_refine_ls_goodness_of_fit_ref 1.049
_refine_ls_hydrogen_treatment constr
_refine_ls_matrix_type full
_refine_ls_number_parameters 156
_refine_ls_number_reflns 2859
_refine_ls_number_restraints 3
_refine_ls_restrained_S_all 1.048
_refine_ls_R_factor_all 0.0277
_refine_ls_R_factor_gt 0.0239
_refine_ls_shift/su_max 0.000
_refine_ls_shift/su_mean 0.000
_refine_ls_structure_factor_coef Fsqd
_refine_ls_weighting_details 'calc w = 1/[\s^2^(Fo^2^)+(0.0386P)^2^+0.2783P] where P=(Fo^2^+2Fc^2^)/3'
_refine_ls_weighting_scheme calc
_refine_ls_wR_factor_gt 0.0654
_refine_ls_wR_factor_ref 0.0684
_reflns_number_gt 2569
_reflns_number_total 2859
_reflns_threshold_expression I>2\s(I)
_cod_data_source_file sj2040.cif
_cod_data_source_block I
_cod_depositor_comments
;
The following automatic conversions were performed:
'_symmetry_cell_setting' value 'Monoclinic' changed to 'monoclinic'
according to '/home/saulius/struct/CIF-dictionaries/cif_core.dic'
dictionary named 'cif_core.dic' version 2.4.1 from 2010-06-29.

Automatic conversion script
Id: cif_fix_enum 1527 2010-12-29 10:47:43Z saulius 

The following automatic conversions were performed:

'_symmetry_cell_setting' value 'Monoclinic' changed to 'monoclinic'
according to /home/saulius/struct/CIF-dictionaries/cif_core.dic
dictionary named 'cif_core.dic' version 2.4.1 from 2010-06-29.

Automatic conversion script
Id: cif_fix_values 1715 2011-07-08 13:25:40Z adriana 
;
_cod_original_sg_symbol_H-M 'P 21/c'
_cod_database_code 2209004
_cod_database_fobs_code 2209004

loop_
_symmetry_equiv_pos_as_xyz
'x, y, z'
'-x, y+1/2, -z+1/2'
'-x, -y, -z'
'x, -y-1/2, z-1/2'

loop_
_atom_site_type_symbol
_atom_site_label
_atom_site_fract_x
_atom_site_fract_y
_atom_site_fract_z
_atom_site_U_iso_or_equiv
_atom_site_adp_type
_atom_site_calc_flag
_atom_site_refinement_flags
_atom_site_occupancy
S S1 -0.08879(4) 0.41038(4) 0.32164(5) 0.04925(12) Uani d . 1
S S2 0.04825(3) 0.32038(3) 0.12796(4) 0.03638(10) Uani d . 1
S S3 0.08162(3) 0.56769(3) 0.24382(4) 0.03656(10) Uani d . 1
S S4 0.22474(3) 0.34486(4) -0.03837(4) 0.03991(11) Uani d . 1
S S5 0.25977(3) 0.62642(4) 0.08938(4) 0.03642(10) Uani d . 1
O O1 0.33537(10) 0.03077(11) 0.15923(15) 0.0508(3) Uani d . 1
H H1 0.3804 0.0139 0.2355 0.076 Uiso calc R 1
O O2 0.37785(12) 0.22436(12) 0.23083(14) 0.0593(4) Uani d . 1
O O3 0.40644(10) 0.49824(10) 0.34930(13) 0.0455(3) Uani d . 1
O O4 0.45006(11) 0.66638(11) 0.48790(13) 0.0486(3) Uani d . 1
H H4 0.4900 0.6177 0.5430 0.073 Uiso calc R 1
O O5 0.48709(11) 0.92970(13) 0.37441(15) 0.0568(3) Uani d D 1
C C1 0.00890(12) 0.43111(13) 0.23686(16) 0.0331(3) Uani d . 1
C C2 0.15449(11) 0.40416(13) 0.08406(15) 0.0299(3) Uani d . 1
C C3 0.16934(11) 0.52050(13) 0.13718(15) 0.0293(3) Uani d . 1
C C4 0.23935(13) 0.18349(15) 0.00849(18) 0.0399(3) Uani d . 1
H H4A 0.1689 0.1532 0.0183 0.048 Uiso calc R 1
H H4B 0.2567 0.1393 -0.0717 0.048 Uiso calc R 1
C C5 0.32561(12) 0.15186(14) 0.14582(17) 0.0366(3) Uani d . 1
C C6 0.32532(13) 0.69443(14) 0.26227(18) 0.0391(3) Uani d . 1
H H6A 0.3697 0.7636 0.2457 0.047 Uiso calc R 1
H H6B 0.2687 0.7268 0.3053 0.047 Uiso calc R 1
C C7 0.39745(12) 0.60813(14) 0.36970(16) 0.0349(3) Uani d . 1
H H1W 0.5457 0.9172 0.3431 0.058 Uiso d D 1
H H2W 0.4966 0.9436 0.4665 0.051 Uiso d D 1

loop_
_atom_site_aniso_label
_atom_site_aniso_U_11
_atom_site_aniso_U_22
_atom_site_aniso_U_33
_atom_site_aniso_U_12
_atom_site_aniso_U_13
_atom_site_aniso_U_23
S1 0.0439(2) 0.0504(3) 0.0602(3) -0.00591(19) 0.0257(2) -0.0020(2)
S2 0.0382(2) 0.02906(19) 0.0422(2) -0.00417(14) 0.01064(16) -0.00210(15)
S3 0.0381(2) 0.02907(19) 0.0451(2) -0.00017(14) 0.01530(16) -0.00403(15)
S4 0.0469(2) 0.0376(2) 0.0376(2) 0.00638(16) 0.01491(16) -0.00170(16)
S5 0.03654(19) 0.0346(2) 0.0374(2) -0.00533(15) 0.00793(15) 0.00318(15)
O1 0.0492(7) 0.0370(6) 0.0600(8) 0.0045(5) 0.0021(6) -0.0004(6)
O2 0.0698(9) 0.0452(7) 0.0506(7) -0.0076(6) -0.0079(6) -0.0043(6)
O3 0.0501(7) 0.0330(6) 0.0472(7) 0.0054(5) 0.0008(5) -0.0013(5)
O4 0.0561(7) 0.0381(6) 0.0430(6) 0.0016(5) -0.0038(5) -0.0015(5)
O5 0.0551(8) 0.0516(8) 0.0657(9) 0.0022(6) 0.0188(6) 0.0028(6)
C1 0.0297(7) 0.0324(7) 0.0355(7) 0.0014(5) 0.0048(6) 0.0027(6)
C2 0.0278(6) 0.0301(7) 0.0302(7) 0.0031(5) 0.0041(5) 0.0011(5)
C3 0.0268(6) 0.0288(7) 0.0312(7) 0.0011(5) 0.0051(5) 0.0024(5)
C4 0.0396(8) 0.0323(8) 0.0453(9) 0.0048(6) 0.0057(7) -0.0094(6)
C5 0.0344(7) 0.0353(8) 0.0427(8) 0.0002(6) 0.0145(6) -0.0034(6)
C6 0.0362(8) 0.0290(7) 0.0468(9) -0.0014(6) 0.0003(7) -0.0027(6)
C7 0.0303(7) 0.0350(8) 0.0394(8) -0.0036(6) 0.0087(6) -0.0009(6)

loop_
_atom_type_symbol
_atom_type_description
_atom_type_scat_dispersion_real
_atom_type_scat_dispersion_imag
_atom_type_scat_source
C C 0.0033 0.0016 'International Tables Vol C Tables 4.2.6.8 and 6.1.1.4'
H H 0.0000 0.0000 'International Tables Vol C Tables 4.2.6.8 and 6.1.1.4'
O O 0.0106 0.0060 'International Tables Vol C Tables 4.2.6.8 and 6.1.1.4'
S S 0.1246 0.1234 'International Tables Vol C Tables 4.2.6.8 and 6.1.1.4'

loop_
_geom_angle_atom_site_label_1
_geom_angle_atom_site_label_2
_geom_angle_atom_site_label_3
_geom_angle
C1 S2 C2 97.61(7)
C1 S3 C3 97.52(7)
C2 S4 C4 103.21(7)
C3 S5 C6 102.02(7)
C5 O1 H1 109.5
C7 O4 H4 109.5
H1W O5 H2W 117.3
S1 C1 S3 123.32(9)
S1 C1 S2 123.90(9)
S3 C1 S2 112.77(8)
C3 C2 S2 115.86(11)
C3 C2 S4 123.03(12)
S2 C2 S4 120.71(8)
C2 C3 S3 116.14(11)
C2 C3 S5 123.39(11)
S3 C3 S5 120.13(8)
C5 C4 S4 116.10(11)
C5 C4 H4A 108.3
S4 C4 H4A 108.3
C5 C4 H4B 108.3
S4 C4 H4B 108.3
H4A C4 H4B 107.4
O2 C5 O1 124.38(16)
O2 C5 C4 125.89(15)
O1 C5 C4 109.73(13)
C7 C6 S5 115.06(11)
C7 C6 H6A 108.5
S5 C6 H6A 108.5
C7 C6 H6B 108.5
S5 C6 H6B 108.5
H6A C6 H6B 107.5
O3 C7 O4 124.07(14)
O3 C7 C6 124.28(14)
O4 C7 C6 111.65(13)

loop_
_geom_bond_atom_site_label_1
_geom_bond_atom_site_label_2
_geom_bond_distance
S1 C1 1.6438(15)
S2 C1 1.7355(15)
S2 C2 1.7484(15)
S3 C1 1.7310(15)
S3 C3 1.7505(14)
S4 C2 1.7499(15)
S4 C4 1.8018(17)
S5 C3 1.7526(14)
S5 C6 1.8003(16)
O1 C5 1.3206(19)
O1 H1 0.8200
O2 C5 1.1972(19)
O3 C7 1.2159(18)
O4 C7 1.3129(18)
O4 H4 0.8200
O5 H1W 0.8713
O5 H2W 0.8664
C2 C3 1.353(2)
C4 C5 1.511(2)
C4 H4A 0.9700
C4 H4B 0.9700
C6 C7 1.507(2)
C6 H6A 0.9700
C6 H6B 0.9700

loop_
_geom_hbond_atom_site_label_D
_geom_hbond_atom_site_label_H
_geom_hbond_atom_site_label_A
_geom_hbond_site_symmetry_A
_geom_hbond_distance_DH
_geom_hbond_distance_HA
_geom_hbond_distance_DA
_geom_hbond_angle_DHA
O5 H2W O5 3_676 0.87 2.01 2.782(3) 147.1
O5 H1W O2 2_655 0.87 2.47 3.111(2) 130.6
O5 H1W O3 2_655 0.87 2.24 2.8797(19) 129.8
O4 H4 O3 3_666 0.82 1.91 2.7236(16) 172.1
O1 H1 O5 1_545 0.82 1.87 2.6553(19) 161.4

loop_
_geom_torsion_atom_site_label_1
_geom_torsion_atom_site_label_2
_geom_torsion_atom_site_label_3
_geom_torsion_atom_site_label_4
_geom_torsion
C3 S3 C1 S1 178.45(10)
C3 S3 C1 S2 -2.86(9)
C2 S2 C1 S1 -178.00(10)
C2 S2 C1 S3 3.32(9)
C1 S2 C2 C3 -2.69(12)
C1 S2 C2 S4 -175.59(8)
C4 S4 C2 C3 147.82(12)
C4 S4 C2 S2 -39.80(10)
S2 C2 C3 S3 1.07(15)
S4 C2 C3 S3 173.79(7)
S2 C2 C3 S5 -172.29(7)
S4 C2 C3 S5 0.43(18)
C1 S3 C3 C2 1.12(12)
C1 S3 C3 S5 174.71(9)
C6 S5 C3 C2 -136.85(12)
C6 S5 C3 S3 50.04(10)
C2 S4 C4 C5 -75.40(13)
S4 C4 C5 O2 6.4(2)
S4 C4 C5 O1 -173.67(11)
C3 S5 C6 C7 66.59(13)
S5 C6 C7 O3 -5.3(2)
S5 C6 C7 O4 174.33(12)

loop_
_cod_related_entry_id
_cod_related_entry_database
_cod_related_entry_code
1 ChemSpider 21128302
